data_1519213
loop_
_publ_author_name
'Tucker, James H. R.'
'Gelbrich, Thomas'
'Hursthouse, Michael B.'

_publ_section_title
;
 C23H21FeN3O3
;
_journal_name_full 'Crystal Structure Report Archive'
_journal_page_first 809
_journal_year 1999
_chemical_formula_sum 'C23 H21 Fe N3 O3'
_chemical_formula_weight 443.28
_space_group_IT_number 14
_symmetry_cell_setting monoclinic
_symmetry_space_group_name_Hall '-P 2ybc'
_symmetry_space_group_name_H-M 'P 1 21/c 1'
_atom_sites_solution_hydrogens geom
_atom_sites_solution_primary direct
_atom_sites_solution_secondary difmap
_cell_angle_alpha 90.00
_cell_angle_beta 110.787(3)
_cell_angle_gamma 90.00
_cell_formula_units_Z 4
_cell_length_a 12.9524(6)
_cell_length_b 17.6853(8)
_cell_length_c 9.3650(4)
_cell_measurement_reflns_used 15874
_cell_measurement_temperature 150(2)
_cell_volume 2005.57(16)
_computing_cell_refinement 'Denzo (Z. Otwinowski & W. Minor, 1997)'
_computing_data_collection 'Denzo (Z. Otwinowski & W. Minor, 1997)'
_computing_data_reduction 'SORTAV (R. H. Blessing, 1997)'
_computing_structure_refinement 'SHELXL-97 (Sheldrick, 1997)'
_computing_structure_solution 'SHELXS-97 (Sheldrick, 1990)'
_diffrn_ambient_temperature 150(2)
_diffrn_measured_fraction_theta_full 0.991
_diffrn_measured_fraction_theta_max 0.991
_diffrn_measurement_device_type 'Kappa Nonius CCD'
_diffrn_measurement_method '/f and /w scans to fill Ewald Sphere'
_diffrn_radiation_monochromator graphite
_diffrn_radiation_source 'fine-focus sealed tube'
_diffrn_radiation_type MoK\a
_diffrn_radiation_wavelength 0.71073
_diffrn_reflns_av_R_equivalents 0.0950
_diffrn_reflns_av_sigmaI/netI 0.0967
_diffrn_reflns_limit_h_max 15
_diffrn_reflns_limit_h_min -15
_diffrn_reflns_limit_k_max 21
_diffrn_reflns_limit_k_min -21
_diffrn_reflns_limit_l_max 11
_diffrn_reflns_limit_l_min -11
_diffrn_reflns_number 15526
_diffrn_reflns_theta_full 26.00
_diffrn_reflns_theta_max 26.00
_diffrn_reflns_theta_min 2.85
_exptl_absorpt_coefficient_mu 0.783
_exptl_absorpt_correction_T_max 0.9619
_exptl_absorpt_correction_T_min 0.9619
_exptl_absorpt_correction_type multi-scan
_exptl_absorpt_process_details 'SORTAV (R. H. Blessing, 1997)'
_exptl_crystal_colour orange
_exptl_crystal_density_diffrn 1.468
_exptl_crystal_density_method 'not measured'
_exptl_crystal_description block
_exptl_crystal_F_000 920
_exptl_crystal_size_max 0.05
_exptl_crystal_size_mid 0.05
_exptl_crystal_size_min 0.05
_refine_diff_density_max 0.427
_refine_diff_density_min -0.343
_refine_diff_density_rms 0.072
_refine_ls_extinction_coef 0.0026(6)
_refine_ls_extinction_expression Fc^*^=kFc[1+0.001xFc^2^\l^3^/sin(2\q)]^-1/4^
_refine_ls_extinction_method SHELXL
_refine_ls_goodness_of_fit_ref 0.932
_refine_ls_hydrogen_treatment mixed
_refine_ls_matrix_type full
_refine_ls_number_parameters 299
_refine_ls_number_reflns 3901
_refine_ls_number_restraints 1
_refine_ls_restrained_S_all 0.932
_refine_ls_R_factor_all 0.0995
_refine_ls_R_factor_gt 0.0474
_refine_ls_shift/su_max 0.003
_refine_ls_shift/su_mean 0.000
_refine_ls_structure_factor_coef Fsqd
_refine_ls_weighting_details 'calc w=1/[\s^2^(Fo^2^)+(0.0431P)^2^+0.0000P] where P=(Fo^2^+2Fc^2^)/3'
_refine_ls_weighting_scheme calc
_refine_ls_wR_factor_gt 0.0941
_refine_ls_wR_factor_ref 0.1071
_reflns_number_gt 2459
_reflns_number_total 3901
_reflns_threshold_expression >2sigma(I)
_cod_data_source_file eCrystal-809.cif
_cod_data_source_block s92
_cod_depositor_comments
;
Citation :
Tucker, James H. R. and Gelbrich, Thomas and Hursthouse, Michael B. (1999) 
University of Southampton, Crystal Structure Report 

More at:
http://ecrystals.chem.soton.ac.uk/809/

The following automatic conversions were performed:

'_symmetry_cell_setting' value 'Monoclinic' changed to 'monoclinic'
according to the built-in table from CIF Core dictionary named
'cif_core.dic' version 2.4.1 from 2010-06-29.

Automatic conversion script
Id: cif_fix_values 3105 2015-03-04 15:46:00Z robertas 
;
_cod_original_sg_symbol_H-M P2(1)/c
_cod_database_code 1519213

loop_
_symmetry_equiv_pos_as_xyz
'x, y, z'
'-x, y+1/2, -z+1/2'
'-x, -y, -z'
'x, -y-1/2, z-1/2'

loop_
_atom_site_label
_atom_site_type_symbol
_atom_site_fract_x
_atom_site_fract_y
_atom_site_fract_z
_atom_site_U_iso_or_equiv
_atom_site_adp_type
_atom_site_occupancy
_atom_site_symmetry_multiplicity
_atom_site_calc_flag
_atom_site_refinement_flags
_atom_site_disorder_assembly
_atom_site_disorder_group
Fe1 Fe 0.22321(4) 0.01415(2) 0.01651(5) 0.03156(17) Uani 1 1 d . . .
O1 O 0.72744(16) 0.30296(11) 0.9085(2) 0.0339(5) Uani 1 1 d . . .
O2 O 0.25503(16) 0.02907(11) 0.4345(2) 0.0319(5) Uani 1 1 d . . .
O3 O 0.6060(2) 0.06052(14) 0.3102(3) 0.0389(6) Uani 1 1 d D . .
H1O H 0.642(4) 0.027(2) 0.369(5) 0.102(19) Uiso 1 1 d D . .
H2O H 0.633(3) 0.0989(17) 0.359(4) 0.066(14) Uiso 1 1 d D . .
N1 N 0.68650(19) 0.23587(13) 0.6887(3) 0.0277(6) Uani 1 1 d . . .
H1 H 0.7118 0.2234 0.6162 0.031(8) Uiso 1 1 calc R . .
N2 N 0.54255(19) 0.15851(13) 0.5605(2) 0.0251(6) Uani 1 1 d . . .
N3 N 0.4125(2) 0.07615(12) 0.4126(3) 0.0276(6) Uani 1 1 d . . .
H2A H 0.4580 0.0712 0.3623 0.052(11) Uiso 1 1 calc R . .
C1 C 0.8694(2) 0.28926(16) 0.8064(3) 0.0269(7) Uani 1 1 d . . .
C2 C 0.9249(3) 0.35276(17) 0.8836(3) 0.0352(8) Uani 1 1 d . . .
H2B H 0.8898 0.3859 0.9319 0.039(9) Uiso 1 1 calc R . .
C3 C 1.0317(3) 0.36764(18) 0.8899(4) 0.0392(8) Uani 1 1 d . . .
H3 H 1.0702 0.4106 0.9439 0.045(9) Uiso 1 1 calc R . .
C4 C 1.0815(3) 0.32026(19) 0.8183(3) 0.0395(8) Uani 1 1 d . . .
H4 H 1.1541 0.3311 0.8214 0.033(8) Uiso 1 1 calc R . .
C5 C 1.0274(3) 0.25680(18) 0.7415(3) 0.0378(8) Uani 1 1 d . . .
H5 H 1.0631 0.2238 0.6937 0.022(7) Uiso 1 1 calc R . .
C6 C 0.9218(2) 0.24176(16) 0.7349(3) 0.0314(7) Uani 1 1 d . . .
H6 H 0.8841 0.1985 0.6810 0.028(8) Uiso 1 1 calc R . .
C7 C 0.7558(2) 0.27619(16) 0.8060(3) 0.0274(7) Uani 1 1 d . . .
C8 C 0.5781(2) 0.21108(15) 0.6679(3) 0.0250(7) Uani 1 1 d . . .
C9 C 0.5158(2) 0.23980(16) 0.7498(3) 0.0312(7) Uani 1 1 d . . .
H9 H 0.5433 0.2781 0.8249 0.030(8) Uiso 1 1 calc R . .
C10 C 0.4120(3) 0.20943(17) 0.7156(3) 0.0324(7) Uani 1 1 d . . .
H10 H 0.3664 0.2274 0.7685 0.033(8) Uiso 1 1 calc R . .
C11 C 0.3722(2) 0.15379(16) 0.6068(3) 0.0299(7) Uani 1 1 d . . .
H11 H 0.3009 0.1324 0.5850 0.040(9) Uiso 1 1 calc R . .
C12 C 0.4411(2) 0.13038(15) 0.5306(3) 0.0273(7) Uani 1 1 d . . .
C13 C 0.3215(2) 0.03038(15) 0.3680(3) 0.0275(7) Uani 1 1 d . . .
C14 C 0.3070(2) -0.01833(15) 0.2349(3) 0.0287(7) Uani 1 1 d . . .
C15 C 0.3738(3) -0.02805(16) 0.1434(3) 0.0334(8) Uani 1 1 d . . .
H15 H 0.4429 -0.0044 0.1590 0.043(9) Uiso 1 1 calc R . .
C16 C 0.3181(3) -0.07942(17) 0.0252(4) 0.0389(8) Uani 1 1 d . . .
H16 H 0.3443 -0.0967 -0.0517 0.032(8) Uiso 1 1 calc R . .
C17 C 0.2182(3) -0.10062(17) 0.0398(3) 0.0401(8) Uani 1 1 d . . .
H17 H 0.1650 -0.1339 -0.0263 0.042(9) Uiso 1 1 calc R . .
C18 C 0.2102(3) -0.06395(15) 0.1700(3) 0.0324(7) Uani 1 1 d . . .
H18 H 0.1513 -0.0688 0.2074 0.038(9) Uiso 1 1 calc R . .
C19 C 0.1953(3) 0.12771(18) 0.0144(4) 0.0400(9) Uani 1 1 d . . .
H19 H 0.2218 0.1608 0.0997 0.045(10) Uiso 1 1 calc R . .
C20 C 0.2500(3) 0.1095(2) -0.0854(4) 0.0527(10) Uani 1 1 d . . .
H20 H 0.3201 0.1283 -0.0794 0.057(11) Uiso 1 1 calc R . .
C21 C 0.1843(3) 0.0589(2) -0.1961(4) 0.0495(10) Uani 1 1 d . . .
H21 H 0.2023 0.0376 -0.2775 0.056(11) Uiso 1 1 calc R . .
C22 C 0.0876(3) 0.04547(19) -0.1652(4) 0.0437(9) Uani 1 1 d . . .
H22 H 0.0285 0.0134 -0.2221 0.066(12) Uiso 1 1 calc R . .
C23 C 0.0933(3) 0.08829(17) -0.0337(3) 0.0387(8) Uani 1 1 d . . .
H23 H 0.0391 0.0901 0.0130 0.040(9) Uiso 1 1 calc R . .

loop_
_atom_site_aniso_label
_atom_site_aniso_U_11
_atom_site_aniso_U_22
_atom_site_aniso_U_33
_atom_site_aniso_U_23
_atom_site_aniso_U_13
_atom_site_aniso_U_12
Fe1 0.0333(3) 0.0322(3) 0.0271(3) 0.0009(2) 0.0082(2) 0.0002(2)
O1 0.0313(13) 0.0455(13) 0.0262(11) -0.0061(10) 0.0119(10) -0.0034(10)
O2 0.0270(12) 0.0362(13) 0.0344(12) -0.0023(9) 0.0131(10) -0.0028(9)
O3 0.0417(16) 0.0405(15) 0.0370(14) -0.0024(12) 0.0169(12) -0.0017(12)
N1 0.0293(15) 0.0357(14) 0.0214(13) -0.0036(11) 0.0129(12) -0.0027(11)
N2 0.0238(14) 0.0300(14) 0.0204(12) 0.0011(10) 0.0063(11) 0.0023(11)
N3 0.0270(15) 0.0343(15) 0.0233(13) -0.0048(11) 0.0112(12) -0.0027(11)
C1 0.0237(17) 0.0312(17) 0.0243(16) 0.0076(13) 0.0066(13) -0.0024(13)
C2 0.037(2) 0.0383(19) 0.0280(17) -0.0008(14) 0.0091(15) -0.0061(15)
C3 0.038(2) 0.043(2) 0.0320(18) -0.0026(16) 0.0069(16) -0.0129(16)
C4 0.027(2) 0.056(2) 0.0345(19) 0.0043(17) 0.0099(15) -0.0049(16)
C5 0.032(2) 0.045(2) 0.0352(18) -0.0021(16) 0.0104(15) 0.0027(16)
C6 0.0325(19) 0.0308(17) 0.0297(16) 0.0040(14) 0.0094(14) -0.0016(14)
C7 0.0306(18) 0.0262(16) 0.0255(16) 0.0037(13) 0.0100(14) -0.0004(13)
C8 0.0237(17) 0.0272(16) 0.0243(15) 0.0042(13) 0.0086(13) -0.0002(12)
C9 0.0301(19) 0.0354(18) 0.0277(16) -0.0038(14) 0.0097(14) -0.0021(14)
C10 0.032(2) 0.0401(19) 0.0290(17) -0.0028(14) 0.0151(15) 0.0013(14)
C11 0.0231(18) 0.0345(18) 0.0344(18) -0.0008(14) 0.0133(14) -0.0015(14)
C12 0.0289(19) 0.0260(16) 0.0233(16) 0.0032(13) 0.0046(13) 0.0018(13)
C13 0.0238(17) 0.0281(17) 0.0268(16) 0.0054(13) 0.0044(14) 0.0041(13)
C14 0.0292(18) 0.0263(16) 0.0296(16) 0.0020(13) 0.0094(14) 0.0024(13)
C15 0.0313(19) 0.0341(18) 0.0341(18) -0.0019(14) 0.0109(15) 0.0021(14)
C16 0.046(2) 0.0370(19) 0.0331(18) -0.0083(15) 0.0125(16) 0.0073(16)
C17 0.047(2) 0.0306(18) 0.0347(19) -0.0054(15) 0.0052(17) -0.0041(16)
C18 0.0319(19) 0.0281(17) 0.0334(18) 0.0036(14) 0.0071(15) -0.0011(13)
C19 0.051(2) 0.0335(19) 0.0330(19) 0.0040(15) 0.0114(18) -0.0003(16)
C20 0.054(3) 0.048(2) 0.057(2) 0.021(2) 0.020(2) -0.0028(19)
C21 0.054(3) 0.062(2) 0.036(2) 0.0121(18) 0.0207(19) 0.020(2)
C22 0.044(2) 0.049(2) 0.0281(18) 0.0014(16) 0.0002(16) 0.0087(17)
C23 0.039(2) 0.041(2) 0.0354(19) 0.0064(16) 0.0114(17) 0.0048(16)

loop_
_atom_type_symbol
_atom_type_description
_atom_type_scat_dispersion_real
_atom_type_scat_dispersion_imag
_atom_type_scat_source
C C 0.0033 0.0016 'International Tables Vol C Tables 4.2.6.8 and 6.1.1.4'
H H 0.0000 0.0000 'International Tables Vol C Tables 4.2.6.8 and 6.1.1.4'
N N 0.0061 0.0033 'International Tables Vol C Tables 4.2.6.8 and 6.1.1.4'
O O 0.0106 0.0060 'International Tables Vol C Tables 4.2.6.8 and 6.1.1.4'
Fe Fe 0.3463 0.8444 'International Tables Vol C Tables 4.2.6.8 and 6.1.1.4'

loop_
_geom_angle_atom_site_label_1
_geom_angle_atom_site_label_2
_geom_angle_atom_site_label_3
_geom_angle
_geom_angle_site_symmetry_1
_geom_angle_site_symmetry_3
C20 Fe1 C14 126.18(14) . .
C20 Fe1 C15 106.96(15) . .
C14 Fe1 C15 41.17(11) . .
C20 Fe1 C21 40.48(14) . .
C14 Fe1 C21 162.85(14) . .
C15 Fe1 C21 124.64(14) . .
C20 Fe1 C19 40.14(14) . .
C14 Fe1 C19 108.56(12) . .
C15 Fe1 C19 119.83(13) . .
C21 Fe1 C19 68.01(14) . .
C20 Fe1 C22 67.81(15) . .
C14 Fe1 C22 155.71(14) . .
C15 Fe1 C22 161.95(13) . .
C21 Fe1 C22 40.29(14) . .
C19 Fe1 C22 68.13(13) . .
C20 Fe1 C18 164.61(14) . .
C14 Fe1 C18 41.20(11) . .
C15 Fe1 C18 69.03(13) . .
C21 Fe1 C18 153.98(14) . .
C19 Fe1 C18 127.87(13) . .
C22 Fe1 C18 120.55(14) . .
C20 Fe1 C17 153.26(15) . .
C14 Fe1 C17 68.73(12) . .
C15 Fe1 C17 68.48(13) . .
C21 Fe1 C17 118.99(14) . .
C19 Fe1 C17 165.08(14) . .
C22 Fe1 C17 107.93(13) . .
C18 Fe1 C17 40.57(12) . .
C20 Fe1 C16 119.41(15) . .
C14 Fe1 C16 68.39(12) . .
C15 Fe1 C16 40.63(12) . .
C21 Fe1 C16 106.89(14) . .
C19 Fe1 C16 154.02(14) . .
C22 Fe1 C16 125.45(13) . .
C18 Fe1 C16 67.88(13) . .
C17 Fe1 C16 40.00(13) . .
C20 Fe1 C23 67.91(15) . .
C14 Fe1 C23 120.91(12) . .
C15 Fe1 C23 155.18(12) . .
C21 Fe1 C23 68.23(14) . .
C19 Fe1 C23 40.56(12) . .
C22 Fe1 C23 40.76(12) . .
C18 Fe1 C23 109.11(13) . .
C17 Fe1 C23 127.19(14) . .
C16 Fe1 C23 163.41(13) . .
H1O O3 H2O 101(4) . .
C7 N1 C8 128.0(3) . .
C7 N1 H1 116.0 . .
C8 N1 H1 116.0 . .
C8 N2 C12 118.0(2) . .
C13 N3 C12 126.9(3) . .
C13 N3 H3 116.6 . .
C12 N3 H3 116.6 . .
C2 C1 C6 119.2(3) . .
C2 C1 C7 117.0(3) . .
C6 C1 C7 123.7(3) . .
C3 C2 C1 119.9(3) . .
C3 C2 H2A 120.0 . .
C1 C2 H2A 120.0 . .
C4 C3 C2 119.9(3) . .
C4 C3 H3 120.1 . .
C2 C3 H3 120.1 . .
C3 C4 C5 120.8(3) . .
C3 C4 H4 119.6 . .
C5 C4 H4 119.6 . .
C6 C5 C4 119.6(3) . .
C6 C5 H5 120.2 . .
C4 C5 H5 120.2 . .
C5 C6 C1 120.6(3) . .
C5 C6 H6 119.7 . .
C1 C6 H6 119.7 . .
O1 C7 N1 122.6(3) . .
O1 C7 C1 120.3(3) . .
N1 C7 C1 117.1(3) . .
N2 C8 C9 124.1(3) . .
N2 C8 N1 112.5(2) . .
C9 C8 N1 123.5(3) . .
C10 C9 C8 116.0(3) . .
C10 C9 H9 122.0 . .
C8 C9 H9 122.0 . .
C9 C10 C11 122.0(3) . .
C9 C10 H10 119.0 . .
C11 C10 H10 119.0 . .
C10 C11 C12 116.9(3) . .
C10 C11 H11 121.6 . .
C12 C11 H11 121.6 . .
N2 C12 C11 122.9(3) . .
N2 C12 N3 112.5(3) . .
C11 C12 N3 124.6(3) . .
O2 C13 N3 122.7(3) . .
O2 C13 C14 121.1(3) . .
N3 C13 C14 116.3(3) . .
C15 C14 C18 107.7(3) . .
C15 C14 C13 131.0(3) . .
C18 C14 C13 121.2(3) . .
C15 C14 Fe1 69.56(17) . .
C18 C14 Fe1 69.95(16) . .
C13 C14 Fe1 123.37(19) . .
C16 C15 C14 107.3(3) . .
C16 C15 Fe1 70.19(18) . .
C14 C15 Fe1 69.27(17) . .
C16 C15 H15 126.4 . .
C14 C15 H15 126.4 . .
Fe1 C15 H15 125.7 . .
C17 C16 C15 109.2(3) . .
C17 C16 Fe1 69.97(18) . .
C15 C16 Fe1 69.18(17) . .
C17 C16 H16 125.4 . .
C15 C16 H16 125.4 . .
Fe1 C16 H16 127.0 . .
C16 C17 C18 108.3(3) . .
C16 C17 Fe1 70.03(18) . .
C18 C17 Fe1 69.65(17) . .
C16 C17 H17 125.8 . .
C18 C17 H17 125.8 . .
Fe1 C17 H17 126.1 . .
C17 C18 C14 107.6(3) . .
C17 C18 Fe1 69.78(18) . .
C14 C18 Fe1 68.86(17) . .
C17 C18 H18 126.2 . .
C14 C18 H18 126.2 . .
Fe1 C18 H18 126.7 . .
C20 C19 C23 108.1(3) . .
C20 C19 Fe1 69.47(19) . .
C23 C19 Fe1 70.18(18) . .
C20 C19 H19 125.9 . .
C23 C19 H19 125.9 . .
Fe1 C19 H19 126.0 . .
C19 C20 C21 108.8(3) . .
C19 C20 Fe1 70.39(19) . .
C21 C20 Fe1 70.0(2) . .
C19 C20 H20 125.6 . .
C21 C20 H20 125.6 . .
Fe1 C20 H20 125.6 . .
C22 C21 C20 107.8(3) . .
C22 C21 Fe1 70.16(19) . .
C20 C21 Fe1 69.5(2) . .
C22 C21 H21 126.1 . .
C20 C21 H21 126.1 . .
Fe1 C21 H21 125.8 . .
C21 C22 C23 108.2(3) . .
C21 C22 Fe1 69.5(2) . .
C23 C22 Fe1 70.02(18) . .
C21 C22 H22 125.9 . .
C23 C22 H22 125.9 . .
Fe1 C22 H22 126.1 . .
C19 C23 C22 107.0(3) . .
C19 C23 Fe1 69.25(19) . .
C22 C23 Fe1 69.22(18) . .
C19 C23 H23 126.5 . .
C22 C23 H23 126.5 . .
Fe1 C23 H23 126.6 . .

loop_
_geom_bond_atom_site_label_1
_geom_bond_atom_site_label_2
_geom_bond_distance
_geom_bond_site_symmetry_2
Fe1 C20 2.028(3) .
Fe1 C14 2.028(3) .
Fe1 C15 2.032(3) .
Fe1 C21 2.033(3) .
Fe1 C19 2.040(3) .
Fe1 C22 2.041(3) .
Fe1 C18 2.043(3) .
Fe1 C17 2.045(3) .
Fe1 C16 2.046(3) .
Fe1 C23 2.052(3) .
O1 C7 1.237(3) .
O2 C13 1.229(3) .
O3 H1O 0.83(3) .
O3 H2O 0.83(3) .
N1 C7 1.349(4) .
N1 C8 1.416(3) .
N1 H1 0.8800 .
N2 C8 1.327(3) .
N2 C12 1.339(4) .
N3 C13 1.367(4) .
N3 C12 1.410(3) .
N3 H3 0.8800 .
C1 C2 1.390(4) .
C1 C6 1.391(4) .
C1 C7 1.489(4) .
C2 C3 1.389(4) .
C2 H2A 0.9500 .
C3 C4 1.369(4) .
C3 H3 0.9500 .
C4 C5 1.382(4) .
C4 H4 0.9500 .
C5 C6 1.373(4) .
C5 H5 0.9500 .
C6 H6 0.9500 .
C8 C9 1.392(4) .
C9 C10 1.376(4) .
C9 H9 0.9500 .
C10 C11 1.378(4) .
C10 H10 0.9500 .
C11 C12 1.389(4) .
C11 H11 0.9500 .
C13 C14 1.472(4) .
C14 C15 1.428(4) .
C14 C18 1.432(4) .
C15 C16 1.416(4) .
C15 H15 0.9500 .
C16 C17 1.399(5) .
C16 H16 0.9500 .
C17 C18 1.417(4) .
C17 H17 0.9500 .
C18 H18 0.9500 .
C19 C20 1.396(5) .
C19 C23 1.418(4) .
C19 H19 0.9500 .
C20 C21 1.405(5) .
C20 H20 0.9500 .
C21 C22 1.403(5) .
C21 H21 0.9500 .
C22 C23 1.425(4) .
C22 H22 0.9500 .
C23 H23 0.9500 .

loop_
_geom_hbond_atom_site_label_D
_geom_hbond_atom_site_label_H
_geom_hbond_atom_site_label_A
_geom_hbond_distance_DH
_geom_hbond_distance_HA
_geom_hbond_distance_DA
_geom_hbond_angle_DHA
_geom_hbond_site_symmetry_A
O3 H1O O2 0.83(3) 2.10(3) 2.900(3) 162(4) 3_656
O3 H2O O1 0.83(3) 2.08(3) 2.850(3) 156(4) 4_565
N1 H1 O1 0.88 2.08 2.938(3) 164.7 4_565
N3 H3 O3 0.88 2.15 2.997(3) 162.2 .
